data_7709306
loop_
_publ_author_name
'Paul, Sukanya'
'Maity, Suvendu'
'Halder, Satyajit'
'Dutta, Basudeb'
'Jana, Srikanta'
'Jana, Kuladip'
'Sinha, Chittaranjan'

_publ_section_title
;
 Idiosyncatic recognition of Zn<sup>2+</sup> and CN<sup>-</sup> using
 pyrazolyl-hydroxy-coumarin scaffold and live cell imaging: depiction of
 luminescent Zn(II)-metallocryptand.
;
_journal_issue 8
_journal_name_full 'Dalton transactions (Cambridge, England : 2003)'
_journal_page_first 3198
_journal_page_last 3212
_journal_paper_doi 10.1039/d1dt03654h
_journal_volume 51
_journal_year 2022
_chemical_formula_sum 'C20 H15 N3 O3'
_chemical_formula_weight 345.35
_space_group_crystal_system monoclinic
_space_group_IT_number 14
_space_group_name_Hall '-P 2ybc'
_space_group_name_H-M_alt 'P 1 21/c 1'
_atom_sites_solution_hydrogens geom
_audit_creation_method SHELXL-2016/6
_audit_update_record
;
2021-10-10 deposited with the CCDC.	2022-01-17 downloaded from the CCDC.
;
_cell_angle_alpha 90
_cell_angle_beta 101.831(2)
_cell_angle_gamma 90
_cell_formula_units_Z 4
_cell_length_a 11.8984(10)
_cell_length_b 12.8002(10)
_cell_length_c 11.1706(9)
_cell_measurement_reflns_used 9525
_cell_measurement_temperature 273(2)
_cell_measurement_theta_max 27.07
_cell_measurement_theta_min 2.36
_cell_volume 1665.2(2)
_computing_cell_refinement 'Bruker SAINT'
_computing_data_collection 'Bruker APEX2'
_computing_data_reduction 'Bruker SAINT'
_computing_molecular_graphics 'Bruker SHELXTL'
_computing_publication_material 'Bruker SHELXTL'
_computing_structure_refinement 'SHELXL-2016/6 (Sheldrick, 2016)'
_computing_structure_solution 'SHELXT 2014/5 (Sheldrick, 2014)'
_diffrn_ambient_temperature 273(2)
_diffrn_measured_fraction_theta_full 0.996
_diffrn_measured_fraction_theta_max 0.994
_diffrn_measurement_device_type 'Bruker APEX-II CCD'
_diffrn_measurement_method '\f and \w scans'
_diffrn_radiation_type MoK\a
_diffrn_radiation_wavelength 0.71073
_diffrn_reflns_av_R_equivalents 0.0549
_diffrn_reflns_av_unetI/netI 0.0206
_diffrn_reflns_Laue_measured_fraction_full 0.996
_diffrn_reflns_Laue_measured_fraction_max 0.994
_diffrn_reflns_limit_h_max 15
_diffrn_reflns_limit_h_min -15
_diffrn_reflns_limit_k_max 16
_diffrn_reflns_limit_k_min -16
_diffrn_reflns_limit_l_max 14
_diffrn_reflns_limit_l_min -14
_diffrn_reflns_number 56030
_diffrn_reflns_point_group_measured_fraction_full 0.996
_diffrn_reflns_point_group_measured_fraction_max 0.994
_diffrn_reflns_theta_full 25.242
_diffrn_reflns_theta_max 27.158
_diffrn_reflns_theta_min 2.364
_diffrn_source Mo
_exptl_absorpt_coefficient_mu 0.095
_exptl_absorpt_correction_type multi-scan
_exptl_crystal_colour orange
_exptl_crystal_density_diffrn 1.378
_exptl_crystal_description block
_exptl_crystal_F_000 720
_exptl_crystal_size_max 0.12
_exptl_crystal_size_mid 0.08
_exptl_crystal_size_min 0.08
_exptl_transmission_factor_max 0.846
_exptl_transmission_factor_min 0.784
_refine_diff_density_max 0.249
_refine_diff_density_min -0.279
_refine_diff_density_rms 0.076
_refine_ls_extinction_method none
_refine_ls_goodness_of_fit_ref 1.215
_refine_ls_hydrogen_treatment constr
_refine_ls_matrix_type full
_refine_ls_number_parameters 237
_refine_ls_number_reflns 3676
_refine_ls_number_restraints 0
_refine_ls_restrained_S_all 1.215
_refine_ls_R_factor_all 0.0671
_refine_ls_R_factor_gt 0.0530
_refine_ls_shift/su_max 0.000
_refine_ls_shift/su_mean 0.000
_refine_ls_structure_factor_coef Fsqd
_refine_ls_weighting_details 'w=1/[\s^2^(Fo^2^)+(0.0705P)^2^+0.4158P] where P=(Fo^2^+2Fc^2^)/3'
_refine_ls_weighting_scheme calc
_refine_ls_wR_factor_gt 0.1442
_refine_ls_wR_factor_ref 0.1595
_reflns_Friedel_coverage 0.000
_reflns_number_gt 3068
_reflns_number_total 3676
_reflns_threshold_expression 'I > 2\s(I)'
_cod_data_source_file d1dt03654h2.cif
_cod_data_source_block LIGAND_a
_cod_depositor_comments 'Adding full bibliography for 7709306--7709307.cif.'
_cod_original_sg_symbol_H-M 'P 21/c'
_cod_database_code 7709306
_shelx_shelxl_version_number 2016/6
_shelx_space_group_comment
;
The symmetry employed for this shelxl refinement is uniquely defined
by the following loop, which should always be used as a source of
symmetry information in preference to the above space-group names.
They are only intended as comments.
;

loop_
_space_group_symop_operation_xyz
'x, y, z'
'-x, y+1/2, -z+1/2'
'-x, -y, -z'
'x, -y-1/2, z-1/2'

loop_
_atom_site_label
_atom_site_type_symbol
_atom_site_fract_x
_atom_site_fract_y
_atom_site_fract_z
_atom_site_U_iso_or_equiv
_atom_site_adp_type
_atom_site_occupancy
_atom_site_site_symmetry_order
_atom_site_calc_flag
_atom_site_refinement_flags_posn
_atom_site_refinement_flags_adp
_atom_site_refinement_flags_occupancy
_atom_site_disorder_assembly
_atom_site_disorder_group
O2 O 0.27177(11) 0.43082(9) 0.35158(11) 0.0438(3) Uani 1 1 d . . . . .
O3 O 0.45920(14) 0.58549(11) 0.72521(13) 0.0591(4) Uani 1 1 d . . . . .
H3 H 0.422732 0.636135 0.693257 0.089 Uiso 1 1 calc R U . . .
O1 O 0.19374(15) 0.36903(11) 0.17026(13) 0.0631(4) Uani 1 1 d . . . . .
N2 N 0.25200(14) 0.85243(12) 0.61112(15) 0.0494(4) Uani 1 1 d . . . . .
N3 N 0.20046(14) 0.93425(12) 0.54685(15) 0.0483(4) Uani 1 1 d . . . . .
H3A H 0.181886 0.990389 0.580389 0.058 Uiso 1 1 calc R U . . .
N1 N 0.31520(13) 0.68751(11) 0.56537(15) 0.0455(4) Uani 1 1 d . . . . .
C4 C 0.39366(15) 0.32435(13) 0.50183(15) 0.0381(4) Uani 1 1 d . . . . .
C9 C 0.34322(14) 0.41967(13) 0.46380(15) 0.0370(4) Uani 1 1 d . . . . .
C3 C 0.36472(16) 0.23429(13) 0.42282(17) 0.0409(4) Uani 1 1 d . . . . .
C7 C 0.43738(16) 0.50288(14) 0.65005(16) 0.0437(4) Uani 1 1 d . . . . .
C11 C 0.26352(15) 0.78298(13) 0.52476(17) 0.0427(4) Uani 1 1 d . . . . .
C8 C 0.36101(14) 0.51049(13) 0.53625(16) 0.0385(4) Uani 1 1 d . . . . .
C5 C 0.47091(16) 0.32206(14) 0.61526(17) 0.0446(4) Uani 1 1 d . . . . .
H5 H 0.507430 0.259625 0.642286 0.054 Uiso 1 1 calc R U . . .
C14 C 0.12578(15) 0.99854(14) 0.33609(19) 0.0465(4) Uani 1 1 d . . . . .
C2 C 0.29570(16) 0.24828(14) 0.31270(17) 0.0447(4) Uani 1 1 d . . . . .
H2 H 0.276726 0.190655 0.261865 0.054 Uiso 1 1 calc R U . . .
C10 C 0.30475(15) 0.60812(13) 0.49346(17) 0.0415(4) Uani 1 1 d . . . . .
H10 H 0.261317 0.613209 0.414353 0.050 Uiso 1 1 calc R U . . .
C12 C 0.22147(16) 0.82106(14) 0.40731(18) 0.0458(4) Uani 1 1 d . . . . .
H12 H 0.221014 0.787330 0.333479 0.055 Uiso 1 1 calc R U . . .
C13 C 0.18061(15) 0.91978(14) 0.42429(17) 0.0429(4) Uani 1 1 d . . . . .
C6 C 0.49389(17) 0.40923(15) 0.68706(17) 0.0473(4) Uani 1 1 d . . . . .
H6 H 0.547215 0.406033 0.760575 0.057 Uiso 1 1 calc R U . . .
C1 C 0.25001(17) 0.34865(14) 0.27025(17) 0.0448(4) Uani 1 1 d . . . . .
C00X C 0.41136(19) 0.12859(14) 0.4656(2) 0.0532(5) Uani 1 1 d . . . . .
H00A H 0.493692 0.129970 0.479663 0.080 Uiso 1 1 calc R U . . .
H00B H 0.382460 0.077337 0.404279 0.080 Uiso 1 1 calc R U . . .
H00C H 0.387716 0.110948 0.540267 0.080 Uiso 1 1 calc R U . . .
C19 C 0.06610(18) 1.08381(17) 0.3701(2) 0.0579(5) Uani 1 1 d . . . . .
H19 H 0.059746 1.091751 0.451248 0.069 Uiso 1 1 calc R U . . .
C15 C 0.1339(2) 0.99003(18) 0.2135(2) 0.0599(5) Uani 1 1 d . . . . .
H15 H 0.172953 0.933771 0.188570 0.072 Uiso 1 1 calc R U . . .
C17 C 0.0256(2) 1.1469(2) 0.1639(3) 0.0718(7) Uani 1 1 d . . . . .
H17 H -0.007994 1.196312 0.106541 0.086 Uiso 1 1 calc R U . . .
C18 C 0.0165(2) 1.1564(2) 0.2839(3) 0.0715(7) Uani 1 1 d . . . . .
H18 H -0.023679 1.212451 0.307411 0.086 Uiso 1 1 calc R U . . .
C16 C 0.0849(2) 1.0637(2) 0.1289(2) 0.0697(6) Uani 1 1 d . . . . .
H16 H 0.091913 1.057286 0.047866 0.084 Uiso 1 1 calc R U . . .

loop_
_atom_site_aniso_label
_atom_site_aniso_U_11
_atom_site_aniso_U_22
_atom_site_aniso_U_33
_atom_site_aniso_U_23
_atom_site_aniso_U_13
_atom_site_aniso_U_12
O2 0.0541(7) 0.0302(6) 0.0427(7) 0.0007(5) -0.0006(5) -0.0007(5)
O3 0.0772(10) 0.0503(8) 0.0454(8) -0.0129(6) 0.0024(7) -0.0031(7)
O1 0.0917(11) 0.0407(7) 0.0468(8) 0.0050(6) -0.0091(8) -0.0111(7)
N2 0.0546(9) 0.0399(8) 0.0530(9) -0.0073(7) 0.0091(7) 0.0049(7)
N3 0.0538(9) 0.0362(8) 0.0538(9) -0.0096(7) 0.0082(7) 0.0052(7)
N1 0.0492(9) 0.0355(8) 0.0525(9) -0.0062(7) 0.0122(7) 0.0000(6)
C4 0.0438(9) 0.0336(8) 0.0390(9) 0.0036(7) 0.0136(7) -0.0020(7)
C9 0.0395(8) 0.0346(8) 0.0373(8) 0.0021(7) 0.0082(7) -0.0032(7)
C3 0.0487(9) 0.0311(8) 0.0460(10) 0.0041(7) 0.0168(8) -0.0019(7)
C7 0.0485(10) 0.0446(10) 0.0391(9) -0.0043(8) 0.0112(8) -0.0064(8)
C11 0.0400(9) 0.0348(9) 0.0533(10) -0.0086(8) 0.0097(8) -0.0040(7)
C8 0.0404(9) 0.0350(8) 0.0413(9) -0.0013(7) 0.0110(7) -0.0014(7)
C5 0.0511(10) 0.0413(9) 0.0418(9) 0.0100(8) 0.0103(8) 0.0034(8)
C14 0.0381(9) 0.0431(10) 0.0570(11) -0.0053(8) 0.0068(8) -0.0037(7)
C2 0.0563(11) 0.0316(8) 0.0464(10) -0.0017(7) 0.0107(8) -0.0059(7)
C10 0.0421(9) 0.0361(9) 0.0467(10) -0.0034(7) 0.0097(7) -0.0025(7)
C12 0.0486(10) 0.0371(9) 0.0507(10) -0.0106(8) 0.0085(8) -0.0041(8)
C13 0.0379(9) 0.0383(9) 0.0521(10) -0.0085(8) 0.0082(7) -0.0058(7)
C6 0.0519(10) 0.0512(11) 0.0370(9) 0.0056(8) 0.0046(8) -0.0017(8)
C1 0.0564(11) 0.0353(9) 0.0406(9) 0.0010(7) 0.0053(8) -0.0094(8)
C00X 0.0694(13) 0.0333(9) 0.0573(12) 0.0045(8) 0.0137(10) 0.0027(9)
C19 0.0519(11) 0.0596(13) 0.0628(13) -0.0003(10) 0.0131(10) 0.0107(9)
C15 0.0637(13) 0.0581(13) 0.0567(12) -0.0075(10) 0.0097(10) 0.0018(10)
C17 0.0548(13) 0.0787(16) 0.0755(16) 0.0172(13) -0.0017(11) 0.0080(12)
C18 0.0572(13) 0.0673(15) 0.0884(18) 0.0087(13) 0.0114(12) 0.0224(11)
C16 0.0672(14) 0.0806(16) 0.0558(13) 0.0035(12) -0.0006(11) -0.0010(12)

loop_
_atom_type_symbol
_atom_type_description
_atom_type_scat_dispersion_real
_atom_type_scat_dispersion_imag
_atom_type_scat_source
C C 0.0033 0.0016 'International Tables Vol C Tables 4.2.6.8 and 6.1.1.4'
H H 0.0000 0.0000 'International Tables Vol C Tables 4.2.6.8 and 6.1.1.4'
N N 0.0061 0.0033 'International Tables Vol C Tables 4.2.6.8 and 6.1.1.4'
O O 0.0106 0.0060 'International Tables Vol C Tables 4.2.6.8 and 6.1.1.4'

loop_
_geom_angle_atom_site_label_1
_geom_angle_atom_site_label_2
_geom_angle_atom_site_label_3
_geom_angle
_geom_angle_site_symmetry_1
_geom_angle_site_symmetry_3
_geom_angle_publ_flag
C9 O2 C1 121.38(13) . . ?
C7 O3 H3 109.5 . . ?
C11 N2 N3 103.60(16) . . ?
N2 N3 C13 113.54(15) . . ?
N2 N3 H3A 123.2 . . ?
C13 N3 H3A 123.2 . . ?
C10 N1 C11 120.49(16) . . ?
C9 C4 C5 117.16(16) . . ?
C9 C4 C3 118.62(16) . . ?
C5 C4 C3 124.22(16) . . ?
O2 C9 C4 121.34(15) . . ?
O2 C9 C8 115.59(14) . . ?
C4 C9 C8 123.07(16) . . ?
C2 C3 C4 118.40(16) . . ?
C2 C3 C00X 121.86(17) . . ?
C4 C3 C00X 119.74(16) . . ?
O3 C7 C6 118.16(16) . . ?
O3 C7 C8 121.15(17) . . ?
C6 C7 C8 120.68(16) . . ?
N2 C11 C12 112.09(16) . . ?
N2 C11 N1 116.66(17) . . ?
C12 C11 N1 131.25(17) . . ?
C7 C8 C9 117.11(16) . . ?
C7 C8 C10 121.75(15) . . ?
C9 C8 C10 121.12(16) . . ?
C6 C5 C4 121.79(17) . . ?
C6 C5 H5 119.1 . . ?
C4 C5 H5 119.1 . . ?
C19 C14 C15 118.0(2) . . ?
C19 C14 C13 122.37(19) . . ?
C15 C14 C13 119.65(18) . . ?
C3 C2 C1 122.69(16) . . ?
C3 C2 H2 118.7 . . ?
C1 C2 H2 118.7 . . ?
N1 C10 C8 119.72(17) . . ?
N1 C10 H10 120.1 . . ?
C8 C10 H10 120.1 . . ?
C13 C12 C11 105.04(16) . . ?
C13 C12 H12 127.5 . . ?
C11 C12 H12 127.5 . . ?
N3 C13 C12 105.72(17) . . ?
N3 C13 C14 123.16(16) . . ?
C12 C13 C14 131.12(18) . . ?
C5 C6 C7 120.04(17) . . ?
C5 C6 H6 120.0 . . ?
C7 C6 H6 120.0 . . ?
O1 C1 O2 116.00(16) . . ?
O1 C1 C2 126.80(17) . . ?
O2 C1 C2 117.21(15) . . ?
C3 C00X H00A 109.5 . . ?
C3 C00X H00B 109.5 . . ?
H00A C00X H00B 109.5 . . ?
C3 C00X H00C 109.5 . . ?
H00A C00X H00C 109.5 . . ?
H00B C00X H00C 109.5 . . ?
C18 C19 C14 120.3(2) . . ?
C18 C19 H19 119.9 . . ?
C14 C19 H19 119.9 . . ?
C16 C15 C14 121.0(2) . . ?
C16 C15 H15 119.5 . . ?
C14 C15 H15 119.5 . . ?
C18 C17 C16 119.5(2) . . ?
C18 C17 H17 120.2 . . ?
C16 C17 H17 120.2 . . ?
C17 C18 C19 121.0(2) . . ?
C17 C18 H18 119.5 . . ?
C19 C18 H18 119.5 . . ?
C15 C16 C17 120.3(2) . . ?
C15 C16 H16 119.8 . . ?
C17 C16 H16 119.8 . . ?

loop_
_geom_bond_atom_site_label_1
_geom_bond_atom_site_label_2
_geom_bond_distance
_geom_bond_site_symmetry_2
_geom_bond_publ_flag
O2 C9 1.370(2) . ?
O2 C1 1.379(2) . ?
O3 C7 1.342(2) . ?
O3 H3 0.8200 . ?
O1 C1 1.207(2) . ?
N2 C11 1.339(2) . ?
N2 N3 1.345(2) . ?
N3 C13 1.353(3) . ?
N3 H3A 0.8600 . ?
N1 C10 1.285(2) . ?
N1 C11 1.401(2) . ?
C4 C9 1.387(2) . ?
C4 C5 1.405(3) . ?
C4 C3 1.450(2) . ?
C9 C8 1.407(2) . ?
C3 C2 1.344(3) . ?
C3 C00X 1.503(2) . ?
C7 C6 1.395(3) . ?
C7 C8 1.406(3) . ?
C11 C12 1.393(3) . ?
C8 C10 1.452(2) . ?
C5 C6 1.369(3) . ?
C5 H5 0.9300 . ?
C14 C19 1.397(3) . ?
C14 C15 1.397(3) . ?
C14 C13 1.466(3) . ?
C2 C1 1.437(3) . ?
C2 H2 0.9300 . ?
C10 H10 0.9300 . ?
C12 C13 1.381(2) . ?
C12 H12 0.9300 . ?
C6 H6 0.9300 . ?
C00X H00A 0.9600 . ?
C00X H00B 0.9600 . ?
C00X H00C 0.9600 . ?
C19 C18 1.381(3) . ?
C19 H19 0.9300 . ?
C15 C16 1.377(3) . ?
C15 H15 0.9300 . ?
C17 C18 1.372(4) . ?
C17 C16 1.377(4) . ?
C17 H17 0.9300 . ?
C18 H18 0.9300 . ?
C16 H16 0.9300 . ?

loop_
_geom_torsion_atom_site_label_1
_geom_torsion_atom_site_label_2
_geom_torsion_atom_site_label_3
_geom_torsion_atom_site_label_4
_geom_torsion
_geom_torsion_site_symmetry_1
_geom_torsion_site_symmetry_2
_geom_torsion_site_symmetry_3
_geom_torsion_site_symmetry_4
_geom_torsion_publ_flag
C11 N2 N3 C13 -0.8(2) . . . . ?
C1 O2 C9 C4 -2.1(2) . . . . ?
C1 O2 C9 C8 177.98(15) . . . . ?
C5 C4 C9 O2 176.33(15) . . . . ?
C3 C4 C9 O2 -3.2(2) . . . . ?
C5 C4 C9 C8 -3.8(3) . . . . ?
C3 C4 C9 C8 176.70(15) . . . . ?
C9 C4 C3 C2 4.0(2) . . . . ?
C5 C4 C3 C2 -175.42(17) . . . . ?
C9 C4 C3 C00X -175.59(16) . . . . ?
C5 C4 C3 C00X 5.0(3) . . . . ?
N3 N2 C11 C12 1.0(2) . . . . ?
N3 N2 C11 N1 -179.70(15) . . . . ?
C10 N1 C11 N2 162.90(17) . . . . ?
C10 N1 C11 C12 -17.9(3) . . . . ?
O3 C7 C8 C9 -179.80(16) . . . . ?
C6 C7 C8 C9 1.1(3) . . . . ?
O3 C7 C8 C10 1.6(3) . . . . ?
C6 C7 C8 C10 -177.45(16) . . . . ?
O2 C9 C8 C7 -177.60(15) . . . . ?
C4 C9 C8 C7 2.5(3) . . . . ?
O2 C9 C8 C10 1.0(2) . . . . ?
C4 C9 C8 C10 -178.89(15) . . . . ?
C9 C4 C5 C6 1.5(3) . . . . ?
C3 C4 C5 C6 -179.05(17) . . . . ?
C4 C3 C2 C1 0.2(3) . . . . ?
C00X C3 C2 C1 179.84(18) . . . . ?
C11 N1 C10 C8 178.63(15) . . . . ?
C7 C8 C10 N1 -7.1(3) . . . . ?
C9 C8 C10 N1 174.39(16) . . . . ?
N2 C11 C12 C13 -0.7(2) . . . . ?
N1 C11 C12 C13 -179.95(18) . . . . ?
N2 N3 C13 C12 0.4(2) . . . . ?
N2 N3 C13 C14 -179.76(16) . . . . ?
C11 C12 C13 N3 0.2(2) . . . . ?
C11 C12 C13 C14 -179.62(18) . . . . ?
C19 C14 C13 N3 -15.2(3) . . . . ?
C15 C14 C13 N3 163.92(19) . . . . ?
C19 C14 C13 C12 164.6(2) . . . . ?
C15 C14 C13 C12 -16.3(3) . . . . ?
C4 C5 C6 C7 2.0(3) . . . . ?
O3 C7 C6 C5 177.56(17) . . . . ?
C8 C7 C6 C5 -3.3(3) . . . . ?
C9 O2 C1 O1 -173.99(17) . . . . ?
C9 O2 C1 C2 6.3(3) . . . . ?
C3 C2 C1 O1 174.9(2) . . . . ?
C3 C2 C1 O2 -5.3(3) . . . . ?
C15 C14 C19 C18 0.4(3) . . . . ?
C13 C14 C19 C18 179.58(19) . . . . ?
C19 C14 C15 C16 0.3(3) . . . . ?
C13 C14 C15 C16 -178.92(19) . . . . ?
C16 C17 C18 C19 0.1(4) . . . . ?
C14 C19 C18 C17 -0.6(4) . . . . ?
C14 C15 C16 C17 -0.8(4) . . . . ?
C18 C17 C16 C15 0.6(4) . . . . ?
